data_4127225
loop_
_publ_author_name
'Liu, Liu Leo'
'Zhou, Jiliang'
'Cao, Levy L.'
'Kim, Youngsuk'
'Stephan, Douglas W.'

_publ_section_title
;
 Reversible Intramolecular Cycloaddition of Phosphaalkene to an Arene
 Ring.
;
_journal_issue 20
_journal_name_full 'Journal of the American Chemical Society'
_journal_page_first 8083
_journal_page_last 8087
_journal_paper_doi 10.1021/jacs.9b03721
_journal_volume 141
_journal_year 2019
_chemical_formula_sum 'C36.5 H59 N P S'
_chemical_formula_weight 574.87
_space_group_crystal_system monoclinic
_space_group_IT_number 14
_space_group_name_Hall '-P 2yn'
_space_group_name_H-M_alt 'P 1 21/n 1'
_symmetry_space_group_name_Hall '-P 2yn'
_symmetry_space_group_name_H-M 'P 1 21/n 1'
_atom_sites_solution_hydrogens geom
_audit_creation_method SHELXL-2014/7
_cell_angle_alpha 90
_cell_angle_beta 104.252(2)
_cell_angle_gamma 90
_cell_formula_units_Z 4
_cell_length_a 10.1440(5)
_cell_length_b 16.2799(7)
_cell_length_c 20.1295(7)
_cell_measurement_reflns_used 3886
_cell_measurement_temperature 150(2)
_cell_measurement_theta_max 24.18
_cell_measurement_theta_min 2.42
_cell_volume 3221.9(2)
_computing_cell_refinement 'Bruker SAINT'
_computing_data_collection 'Bruker APEX2'
_computing_data_reduction 'Bruker SAINT'
_computing_molecular_graphics 'Ortep 3'
_computing_structure_refinement 'SHELXL-2014/7 (Sheldrick, 2014)'
_computing_structure_solution 'SHELXT-2014/4 (Sheldrick, 2015)'
_diffrn_ambient_temperature 150(2)
_diffrn_measured_fraction_theta_full 0.999
_diffrn_measured_fraction_theta_max 0.999
_diffrn_measurement_device_type 'Bruker APEX-II CCD'
_diffrn_measurement_method '\f and \w scans'
_diffrn_radiation_type MoK\a
_diffrn_radiation_wavelength 0.71073
_diffrn_reflns_av_R_equivalents 0.1252
_diffrn_reflns_av_unetI/netI 0.0910
_diffrn_reflns_Laue_measured_fraction_full 0.999
_diffrn_reflns_Laue_measured_fraction_max 0.999
_diffrn_reflns_limit_h_max 12
_diffrn_reflns_limit_h_min -12
_diffrn_reflns_limit_k_max 20
_diffrn_reflns_limit_k_min -20
_diffrn_reflns_limit_l_max 24
_diffrn_reflns_limit_l_min -24
_diffrn_reflns_number 46216
_diffrn_reflns_point_group_measured_fraction_full 0.999
_diffrn_reflns_point_group_measured_fraction_max 0.999
_diffrn_reflns_theta_full 25.242
_diffrn_reflns_theta_max 26.022
_diffrn_reflns_theta_min 2.420
_exptl_absorpt_coefficient_mu 0.176
_exptl_absorpt_correction_T_max 0.7454
_exptl_absorpt_correction_T_min 0.6715
_exptl_absorpt_correction_type multi-scan
_exptl_absorpt_process_details
;
multi-scan from symmetry-related measurements
Sortav (Blessing 1995)
;
_exptl_crystal_colour colorless
_exptl_crystal_density_diffrn 1.185
_exptl_crystal_description block
_exptl_crystal_F_000 1264
_exptl_crystal_size_max 0.06
_exptl_crystal_size_mid 0.05
_exptl_crystal_size_min 0.04
_refine_diff_density_max 0.619
_refine_diff_density_min -0.683
_refine_diff_density_rms 0.074
_refine_ls_extinction_method none
_refine_ls_goodness_of_fit_ref 1.032
_refine_ls_hydrogen_treatment constr
_refine_ls_matrix_type full
_refine_ls_number_parameters 379
_refine_ls_number_reflns 6340
_refine_ls_number_restraints 34
_refine_ls_restrained_S_all 1.052
_refine_ls_R_factor_all 0.1178
_refine_ls_R_factor_gt 0.0615
_refine_ls_shift/su_max 0.001
_refine_ls_shift/su_mean 0.000
_refine_ls_structure_factor_coef Fsqd
_refine_ls_weighting_details 'w=1/[\s^2^(Fo^2^)+(0.0764P)^2^+2.2315P] where P=(Fo^2^+2Fc^2^)/3'
_refine_ls_weighting_scheme calc
_refine_ls_wR_factor_gt 0.1441
_refine_ls_wR_factor_ref 0.1705
_reflns_Friedel_coverage 0.000
_reflns_number_gt 3927
_reflns_number_total 6340
_reflns_threshold_expression 'I > 2\s(I)'
_cod_data_source_file ja9b03721_si_002.cif
_cod_data_source_block 6
_cod_depositor_comments 'Adding full bibliography for 4127223--4127226.cif.'
_cod_original_formula_sum 'C36.50 H59 N P S'
_cod_database_code 4127225
_shelx_shelxl_version_number 2014/7
_shelx_space_group_comment
;
The symmetry employed for this shelxl refinement is uniquely defined
by the following loop, which should always be used as a source of
symmetry information in preference to the above space-group names.
They are only intended as comments.
;

loop_
_space_group_symop_operation_xyz
'x, y, z'
'-x+1/2, y+1/2, -z+1/2'
'-x, -y, -z'
'x-1/2, -y-1/2, z-1/2'

loop_
_atom_site_label
_atom_site_type_symbol
_atom_site_fract_x
_atom_site_fract_y
_atom_site_fract_z
_atom_site_U_iso_or_equiv
_atom_site_adp_type
_atom_site_occupancy
_atom_site_site_symmetry_order
_atom_site_calc_flag
_atom_site_refinement_flags_posn
_atom_site_refinement_flags_adp
_atom_site_refinement_flags_occupancy
_atom_site_disorder_assembly
_atom_site_disorder_group
P1 P 0.73598(9) 0.63282(5) 0.46816(4) 0.0201(2) Uani 1 1 d . . . . .
S1 S 0.85996(10) 0.62996(6) 0.56108(4) 0.0338(3) Uani 1 1 d . . . . .
N1 N 0.6500(3) 0.69816(15) 0.32082(11) 0.0156(6) Uani 1 1 d . . . . .
C1 C 0.6344(3) 0.72798(18) 0.43770(14) 0.0161(7) Uani 1 1 d . . . . .
C2 C 0.6105(3) 0.74909(18) 0.36892(15) 0.0159(7) Uani 1 1 d . . . . .
C3 C 0.5495(3) 0.82839(18) 0.32753(14) 0.0173(7) Uani 1 1 d . . . . .
C4 C 0.5472(3) 0.80317(19) 0.25299(14) 0.0214(7) Uani 1 1 d . . . . .
H4A H 0.4568 0.7807 0.2300 0.026 Uiso 1 1 calc R U . . .
H4B H 0.5649 0.8517 0.2269 0.026 Uiso 1 1 calc R U . . .
C5 C 0.6557(3) 0.7388(2) 0.25490(15) 0.0207(7) Uani 1 1 d . . . . .
C6 C 0.6466(4) 0.90145(19) 0.35348(16) 0.0239(8) Uani 1 1 d . . . . .
H6A H 0.6292 0.9214 0.3970 0.029 Uiso 1 1 calc R U . . .
H6B H 0.7413 0.8808 0.3639 0.029 Uiso 1 1 calc R U . . .
C7 C 0.6358(4) 0.9744(2) 0.30476(18) 0.0366(9) Uani 1 1 d . . . . .
H7A H 0.7011 1.0168 0.3260 0.055 Uiso 1 1 calc R U . . .
H7B H 0.6559 0.9562 0.2619 0.055 Uiso 1 1 calc R U . . .
H7C H 0.5435 0.9969 0.2951 0.055 Uiso 1 1 calc R U . . .
C8 C 0.3967(3) 0.8519(2) 0.32208(14) 0.0228(8) Uani 1 1 d . . . . .
H8A H 0.3930 0.8875 0.3615 0.027 Uiso 1 1 calc DR U . . .
H8B H 0.3629 0.8846 0.2798 0.027 Uiso 1 1 calc R U . . .
C9 C 0.3019(3) 0.7795(2) 0.32079(16) 0.0285(8) Uani 1 1 d . . . . .
H9A H 0.2094 0.7996 0.3173 0.043 Uiso 1 1 calc R U . . .
H9B H 0.3025 0.7446 0.2812 0.043 Uiso 1 1 calc R U . . .
H9C H 0.3326 0.7475 0.3630 0.043 Uiso 1 1 calc R U . . .
C10 C 0.7927(3) 0.7797(2) 0.25425(17) 0.0278(8) Uani 1 1 d . . . . .
H10A H 0.7866 0.8045 0.2092 0.042 Uiso 1 1 calc R U . . .
H10B H 0.8136 0.8224 0.2896 0.042 Uiso 1 1 calc R U . . .
H10C H 0.8650 0.7383 0.2635 0.042 Uiso 1 1 calc R U . . .
C11 C 0.6192(4) 0.6792(2) 0.19485(15) 0.0258(8) Uani 1 1 d . . . . .
H11A H 0.6239 0.7077 0.1526 0.039 Uiso 1 1 calc R U . . .
H11B H 0.6834 0.6332 0.2029 0.039 Uiso 1 1 calc R U . . .
H11C H 0.5267 0.6584 0.1904 0.039 Uiso 1 1 calc R U . . .
C12 C 0.6853(3) 0.61581(18) 0.34202(14) 0.0169(7) Uani 1 1 d . . . . .
C13 C 0.8180(3) 0.60521(19) 0.39721(15) 0.0196(7) Uani 1 1 d . . . . .
C14 C 0.8587(4) 0.5159(2) 0.40776(15) 0.0240(8) Uani 1 1 d . . . . .
H14A H 0.9518 0.5003 0.4180 0.029 Uiso 1 1 calc R U . . .
C15 C 0.7623(4) 0.4602(2) 0.40245(16) 0.0265(8) Uani 1 1 d . . . . .
H15A H 0.7846 0.4253 0.4440 0.032 Uiso 1 1 calc R U . . .
H15B H 0.7630 0.4246 0.3627 0.032 Uiso 1 1 calc R U . . .
C16 C 0.6212(4) 0.4934(2) 0.39401(17) 0.0263(8) Uani 1 1 d . . . . .
H16A H 0.5518 0.4485 0.3859 0.032 Uiso 1 1 calc R U . . .
C17 C 0.5883(3) 0.55808(19) 0.33786(15) 0.0199(7) Uani 1 1 d . . . . .
C18 C 0.9373(3) 0.6590(2) 0.38738(16) 0.0231(7) Uani 1 1 d . . . . .
H18A H 0.9021 0.7158 0.3754 0.028 Uiso 1 1 calc R U . . .
C19 C 1.0597(4) 0.6646(2) 0.44938(18) 0.0364(9) Uani 1 1 d . . . . .
H19A H 1.0301 0.6863 0.4888 0.055 Uiso 1 1 calc R U . . .
H19B H 1.0990 0.6098 0.4604 0.055 Uiso 1 1 calc R U . . .
H19C H 1.1282 0.7013 0.4387 0.055 Uiso 1 1 calc R U . . .
C20 C 0.9870(4) 0.6248(2) 0.32652(17) 0.0297(8) Uani 1 1 d . . . . .
H20A H 0.9100 0.6207 0.2862 0.045 Uiso 1 1 calc R U . . .
H20B H 1.0559 0.6617 0.3164 0.045 Uiso 1 1 calc R U . . .
H20C H 1.0267 0.5702 0.3382 0.045 Uiso 1 1 calc R U . . .
C21 C 0.4478(3) 0.5585(2) 0.29072(16) 0.0257(8) Uani 1 1 d . . . . .
H21A H 0.4355 0.6118 0.2652 0.031 Uiso 1 1 calc R U . . .
C22 C 0.3321(4) 0.5502(2) 0.3272(2) 0.0384(9) Uani 1 1 d . . . . .
H22A H 0.2444 0.5511 0.2932 0.058 Uiso 1 1 calc R U . . .
H22B H 0.3418 0.4983 0.3525 0.058 Uiso 1 1 calc R U . . .
H22C H 0.3362 0.5961 0.3592 0.058 Uiso 1 1 calc R U . . .
C23 C 0.4385(4) 0.4889(2) 0.23821(19) 0.0369(9) Uani 1 1 d . . . . .
H23A H 0.3474 0.4885 0.2071 0.055 Uiso 1 1 calc R U . . .
H23B H 0.5065 0.4977 0.2118 0.055 Uiso 1 1 calc R U . . .
H23C H 0.4556 0.4362 0.2623 0.055 Uiso 1 1 calc R U . . .
C24 C 0.5939(3) 0.77346(19) 0.49872(14) 0.0176(7) Uani 1 1 d . . . . .
C25 C 0.4818(3) 0.8391(2) 0.48155(14) 0.0206(7) Uani 1 1 d . . . . .
H25A H 0.5096 0.8822 0.4531 0.025 Uiso 1 1 calc DR U . . .
H25B H 0.3975 0.8135 0.4540 0.025 Uiso 1 1 calc R U . . .
C26 C 0.4515(3) 0.8792(2) 0.54476(15) 0.0236(7) Uani 1 1 d . . . . .
H26A H 0.3784 0.9213 0.5297 0.028 Uiso 1 1 calc R U . . .
C27 C 0.4031(4) 0.8145(2) 0.58807(17) 0.0302(9) Uani 1 1 d . . . . .
H27A H 0.3851 0.8401 0.6296 0.036 Uiso 1 1 calc R U . . .
H27B H 0.3179 0.7888 0.5615 0.036 Uiso 1 1 calc R U . . .
C28 C 0.5144(4) 0.7499(2) 0.60826(16) 0.0317(9) Uani 1 1 d . . . . .
H28A H 0.4848 0.7070 0.6370 0.038 Uiso 1 1 calc R U . . .
C29 C 0.5385(4) 0.7098(2) 0.54314(15) 0.0252(8) Uani 1 1 d . . . . .
H29A H 0.4521 0.6863 0.5158 0.030 Uiso 1 1 calc R U . . .
H29B H 0.6047 0.6643 0.5562 0.030 Uiso 1 1 calc R U . . .
C30 C 0.5796(4) 0.9212(2) 0.58648(17) 0.0297(8) Uani 1 1 d . . . . .
H30A H 0.5614 0.9466 0.6280 0.036 Uiso 1 1 calc R U . . .
H30B H 0.6084 0.9649 0.5589 0.036 Uiso 1 1 calc R U . . .
C31 C 0.6913(4) 0.8565(2) 0.60673(17) 0.0320(9) Uani 1 1 d . . . . .
H31A H 0.7759 0.8828 0.6347 0.038 Uiso 1 1 calc R U . . .
C32 C 0.6457(4) 0.7890(2) 0.64888(16) 0.0387(10) Uani 1 1 d . . . . .
H32A H 0.7175 0.7466 0.6611 0.046 Uiso 1 1 calc R U . . .
H32B H 0.6314 0.8127 0.6919 0.046 Uiso 1 1 calc R U . . .
C33 C 0.7202(3) 0.8195(2) 0.54160(16) 0.0252(8) Uani 1 1 d . . . . .
H33A H 0.7978 0.7809 0.5544 0.030 Uiso 1 1 calc R U . . .
H33B H 0.7458 0.8639 0.5136 0.030 Uiso 1 1 calc R U . . .
C34 C 0.6194(4) 0.5438(2) 0.45993(16) 0.0275(8) Uani 1 1 d . . . . .
H34A H 0.6478 0.5081 0.5008 0.033 Uiso 1 1 calc R U . . .
H34B H 0.5258 0.5633 0.4574 0.033 Uiso 1 1 calc R U . . .
C1S C 0.5606(16) 0.6109(9) -0.0546(8) 0.074(3) Uani 0.5 1 d . U P A -1
H1S1 H 0.5767 0.6276 -0.0987 0.111 Uiso 0.5 1 calc R U P A -1
H1S2 H 0.4850 0.6429 -0.0456 0.111 Uiso 0.5 1 calc R U P A -1
H1S3 H 0.6428 0.6208 -0.0181 0.111 Uiso 0.5 1 calc R U P A -1
C2S C 0.5260(12) 0.5223(6) -0.0568(5) 0.0736(19) Uani 0.5 1 d D U P A -1
H2S1 H 0.6015 0.4893 -0.0661 0.088 Uiso 0.5 1 calc R U P A -1
H2S2 H 0.4431 0.5116 -0.0937 0.088 Uiso 0.5 1 calc R U P A -1
C3S C 0.502(2) 0.4994(7) 0.0118(6) 0.0704(18) Uani 0.5 1 d D U P A -1
H3S1 H 0.4325 0.5359 0.0230 0.085 Uiso 0.5 1 calc R U P A -1
H3S2 H 0.5873 0.5052 0.0481 0.085 Uiso 0.5 1 calc R U P A -1
C4S C 0.4525(11) 0.4086(6) 0.0073(5) 0.0636(18) Uani 0.5 1 d D U P A -1
H4S1 H 0.3720 0.4012 -0.0316 0.076 Uiso 0.5 1 calc R U P A -1
H4S2 H 0.5254 0.3710 0.0013 0.076 Uiso 0.5 1 calc R U P A -1
C5S C 0.4153(16) 0.3915(8) 0.0765(6) 0.057(2) Uani 0.5 1 d D U P A -1
H5S1 H 0.3830 0.3348 0.0770 0.085 Uiso 0.5 1 calc R U P A -1
H5S2 H 0.4959 0.3994 0.1144 0.085 Uiso 0.5 1 calc R U P A -1
H5S3 H 0.3435 0.4294 0.0817 0.085 Uiso 0.5 1 calc R U P A -1

loop_
_atom_site_aniso_label
_atom_site_aniso_U_11
_atom_site_aniso_U_22
_atom_site_aniso_U_33
_atom_site_aniso_U_23
_atom_site_aniso_U_13
_atom_site_aniso_U_12
P1 0.0244(5) 0.0198(4) 0.0164(4) 0.0024(3) 0.0053(3) 0.0073(4)
S1 0.0393(6) 0.0409(6) 0.0179(4) 0.0018(4) 0.0006(4) 0.0225(5)
N1 0.0200(14) 0.0143(13) 0.0127(12) -0.0001(10) 0.0042(10) 0.0043(11)
C1 0.0172(17) 0.0150(16) 0.0165(15) 0.0006(12) 0.0047(13) 0.0035(13)
C2 0.0140(16) 0.0135(16) 0.0198(15) -0.0007(12) 0.0034(13) -0.0011(12)
C3 0.0209(18) 0.0164(16) 0.0149(14) 0.0026(12) 0.0052(13) 0.0048(13)
C4 0.0292(19) 0.0209(17) 0.0141(15) 0.0043(13) 0.0055(14) 0.0056(15)
C5 0.0242(19) 0.0246(18) 0.0146(15) 0.0027(13) 0.0069(13) 0.0035(14)
C6 0.032(2) 0.0180(17) 0.0248(17) -0.0005(14) 0.0133(15) 0.0021(15)
C7 0.059(3) 0.0178(19) 0.043(2) 0.0032(16) 0.030(2) 0.0005(18)
C8 0.0245(19) 0.0266(19) 0.0167(15) 0.0026(13) 0.0039(13) 0.0138(15)
C9 0.0212(19) 0.040(2) 0.0228(17) -0.0019(15) 0.0020(14) 0.0045(16)
C10 0.032(2) 0.028(2) 0.0272(17) 0.0055(15) 0.0140(16) 0.0010(16)
C11 0.033(2) 0.0285(19) 0.0173(16) -0.0009(14) 0.0091(15) 0.0041(16)
C12 0.0183(17) 0.0185(17) 0.0148(14) -0.0004(12) 0.0057(12) 0.0044(13)
C13 0.0193(17) 0.0198(17) 0.0188(15) 0.0004(13) 0.0028(13) 0.0053(14)
C14 0.0254(19) 0.0249(18) 0.0216(16) 0.0026(14) 0.0055(14) 0.0136(16)
C15 0.038(2) 0.0252(19) 0.0164(16) 0.0015(14) 0.0065(15) 0.0102(17)
C16 0.030(2) 0.0163(17) 0.0332(19) 0.0019(14) 0.0081(16) 0.0003(15)
C17 0.0218(18) 0.0160(17) 0.0241(16) -0.0023(13) 0.0097(14) 0.0034(14)
C18 0.0184(18) 0.0253(18) 0.0252(17) -0.0015(14) 0.0045(14) 0.0045(14)
C19 0.023(2) 0.044(2) 0.037(2) -0.0012(18) -0.0014(16) -0.0002(18)
C20 0.026(2) 0.034(2) 0.0337(19) -0.0031(16) 0.0152(16) 0.0042(16)
C21 0.0192(18) 0.0243(18) 0.0317(18) 0.0018(15) 0.0026(15) -0.0019(15)
C22 0.024(2) 0.039(2) 0.053(2) 0.0056(19) 0.0114(18) -0.0019(17)
C23 0.033(2) 0.032(2) 0.039(2) -0.0049(17) -0.0045(17) -0.0040(17)
C24 0.0182(17) 0.0204(17) 0.0153(15) -0.0010(13) 0.0065(13) 0.0063(13)
C25 0.0225(18) 0.0229(17) 0.0169(15) 0.0006(13) 0.0055(13) 0.0036(14)
C26 0.0268(19) 0.0222(18) 0.0233(16) 0.0028(14) 0.0089(14) 0.0083(15)
C27 0.040(2) 0.031(2) 0.0252(18) 0.0028(15) 0.0183(16) 0.0088(17)
C28 0.052(3) 0.026(2) 0.0235(18) 0.0077(15) 0.0214(17) 0.0132(18)
C29 0.032(2) 0.0266(19) 0.0202(16) 0.0006(14) 0.0116(15) 0.0061(16)
C30 0.037(2) 0.027(2) 0.0251(17) -0.0066(15) 0.0091(16) 0.0061(17)
C31 0.031(2) 0.036(2) 0.0237(17) -0.0109(16) -0.0034(15) 0.0058(17)
C32 0.051(3) 0.048(2) 0.0136(16) -0.0020(16) 0.0023(17) 0.027(2)
C33 0.0228(19) 0.0269(19) 0.0245(17) -0.0048(14) 0.0028(14) 0.0063(15)
C34 0.032(2) 0.0264(19) 0.0266(17) 0.0077(15) 0.0120(16) 0.0068(16)
C1S 0.065(6) 0.072(4) 0.084(7) 0.023(5) 0.013(5) 0.012(5)
C2S 0.080(4) 0.073(3) 0.075(5) 0.021(4) 0.032(4) 0.020(3)
C3S 0.079(4) 0.073(3) 0.069(5) 0.017(3) 0.035(4) 0.026(3)
C4S 0.069(4) 0.074(3) 0.059(4) 0.009(3) 0.036(4) 0.019(3)
C5S 0.065(6) 0.063(4) 0.050(5) -0.001(4) 0.028(4) 0.012(4)

loop_
_atom_type_symbol
_atom_type_description
_atom_type_scat_dispersion_real
_atom_type_scat_dispersion_imag
_atom_type_scat_source
C C 0.0033 0.0016 'International Tables Vol C Tables 4.2.6.8 and 6.1.1.4'
H H 0.0000 0.0000 'International Tables Vol C Tables 4.2.6.8 and 6.1.1.4'
N N 0.0061 0.0033 'International Tables Vol C Tables 4.2.6.8 and 6.1.1.4'
P P 0.1023 0.0942 'International Tables Vol C Tables 4.2.6.8 and 6.1.1.4'
S S 0.1246 0.1234 'International Tables Vol C Tables 4.2.6.8 and 6.1.1.4'

loop_
_geom_angle_atom_site_label_1
_geom_angle_atom_site_label_2
_geom_angle_atom_site_label_3
_geom_angle
C34 P1 C13 97.91(15)
C34 P1 C1 109.22(15)
C13 P1 C1 105.05(13)
C34 P1 S1 108.01(11)
C13 P1 S1 114.57(11)
C1 P1 S1 119.83(10)
C2 N1 C12 116.2(2)
C2 N1 C5 115.5(2)
C12 N1 C5 128.3(2)
C2 C1 C24 130.3(3)
C2 C1 P1 118.5(2)
C24 C1 P1 111.17(19)
C1 C2 N1 122.1(3)
C1 C2 C3 132.7(3)
N1 C2 C3 105.1(2)
C4 C3 C6 112.7(3)
C4 C3 C8 102.5(2)
C6 C3 C8 111.7(2)
C4 C3 C2 101.8(2)
C6 C3 C2 108.4(2)
C8 C3 C2 119.2(2)
C5 C4 C3 108.7(2)
C5 C4 H4A 109.9
C3 C4 H4A 109.9
C5 C4 H4B 109.9
C3 C4 H4B 109.9
H4A C4 H4B 108.3
N1 C5 C4 98.2(2)
N1 C5 C11 111.6(3)
C4 C5 C11 112.8(3)
N1 C5 C10 115.5(3)
C4 C5 C10 110.6(3)
C11 C5 C10 108.2(3)
C7 C6 C3 116.2(3)
C7 C6 H6A 108.2
C3 C6 H6A 108.2
C7 C6 H6B 108.2
C3 C6 H6B 108.2
H6A C6 H6B 107.4
C6 C7 H7A 109.5
C6 C7 H7B 109.5
H7A C7 H7B 109.5
C6 C7 H7C 109.5
H7A C7 H7C 109.5
H7B C7 H7C 109.5
C9 C8 C3 114.9(3)
C9 C8 H8A 108.5
C3 C8 H8A 108.5
C9 C8 H8B 108.5
C3 C8 H8B 108.5
H8A C8 H8B 107.5
C8 C9 H9A 109.5
C8 C9 H9B 109.5
H9A C9 H9B 109.5
C8 C9 H9C 109.5
H9A C9 H9C 109.5
H9B C9 H9C 109.5
C5 C10 H10A 109.5
C5 C10 H10B 109.5
H10A C10 H10B 109.5
C5 C10 H10C 109.5
H10A C10 H10C 109.5
H10B C10 H10C 109.5
C5 C11 H11A 109.5
C5 C11 H11B 109.5
H11A C11 H11B 109.5
C5 C11 H11C 109.5
H11A C11 H11C 109.5
H11B C11 H11C 109.5
C17 C12 N1 120.8(3)
C17 C12 C13 117.7(3)
N1 C12 C13 115.8(3)
C14 C13 C12 111.8(3)
C14 C13 C18 111.5(3)
C12 C13 C18 114.8(3)
C14 C13 P1 106.3(2)
C12 C13 P1 92.86(19)
C18 C13 P1 118.0(2)
C15 C14 C13 118.6(3)
C15 C14 H14A 120.7
C13 C14 H14A 120.7
C14 C15 C16 115.4(3)
C14 C15 H15A 108.4
C16 C15 H15A 108.4
C14 C15 H15B 108.4
C16 C15 H15B 108.4
H15A C15 H15B 107.5
C15 C16 C17 111.2(3)
C15 C16 C34 107.6(3)
C17 C16 C34 102.8(3)
C15 C16 H16A 111.6
C17 C16 H16A 111.6
C34 C16 H16A 111.6
C12 C17 C21 126.8(3)
C12 C17 C16 114.4(3)
C21 C17 C16 118.2(3)
C19 C18 C20 108.2(3)
C19 C18 C13 115.6(3)
C20 C18 C13 108.5(3)
C19 C18 H18A 108.1
C20 C18 H18A 108.1
C13 C18 H18A 108.1
C18 C19 H19A 109.5
C18 C19 H19B 109.5
H19A C19 H19B 109.5
C18 C19 H19C 109.5
H19A C19 H19C 109.5
H19B C19 H19C 109.5
C18 C20 H20A 109.5
C18 C20 H20B 109.5
H20A C20 H20B 109.5
C18 C20 H20C 109.5
H20A C20 H20C 109.5
H20B C20 H20C 109.5
C17 C21 C22 114.5(3)
C17 C21 C23 108.6(3)
C22 C21 C23 109.8(3)
C17 C21 H21A 107.9
C22 C21 H21A 107.9
C23 C21 H21A 107.9
C21 C22 H22A 109.5
C21 C22 H22B 109.5
H22A C22 H22B 109.5
C21 C22 H22C 109.5
H22A C22 H22C 109.5
H22B C22 H22C 109.5
C21 C23 H23A 109.5
C21 C23 H23B 109.5
H23A C23 H23B 109.5
C21 C23 H23C 109.5
H23A C23 H23C 109.5
H23B C23 H23C 109.5
C25 C24 C33 104.7(2)
C25 C24 C29 103.9(2)
C33 C24 C29 111.5(3)
C25 C24 C1 118.2(2)
C33 C24 C1 108.9(2)
C29 C24 C1 109.5(2)
C26 C25 C24 113.6(2)
C26 C25 H25A 108.9
C24 C25 H25A 108.9
C26 C25 H25B 108.9
C24 C25 H25B 108.9
H25A C25 H25B 107.7
C30 C26 C27 110.2(3)
C30 C26 C25 109.4(3)
C27 C26 C25 109.9(3)
C30 C26 H26A 109.1
C27 C26 H26A 109.1
C25 C26 H26A 109.1
C28 C27 C26 107.9(3)
C28 C27 H27A 110.1
C26 C27 H27A 110.1
C28 C27 H27B 110.1
C26 C27 H27B 110.1
H27A C27 H27B 108.4
C32 C28 C27 110.4(3)
C32 C28 C29 109.5(3)
C27 C28 C29 109.2(3)
C32 C28 H28A 109.2
C27 C28 H28A 109.2
C29 C28 H28A 109.2
C28 C29 C24 111.2(3)
C28 C29 H29A 109.4
C24 C29 H29A 109.4
C28 C29 H29B 109.4
C24 C29 H29B 109.4
H29A C29 H29B 108.0
C26 C30 C31 108.3(3)
C26 C30 H30A 110.0
C31 C30 H30A 110.0
C26 C30 H30B 110.0
C31 C30 H30B 110.0
H30A C30 H30B 108.4
C32 C31 C30 109.8(3)
C32 C31 C33 109.9(3)
C30 C31 C33 109.1(3)
C32 C31 H31A 109.3
C30 C31 H31A 109.3
C33 C31 H31A 109.3
C28 C32 C31 110.3(3)
C28 C32 H32A 109.6
C31 C32 H32A 109.6
C28 C32 H32B 109.6
C31 C32 H32B 109.6
H32A C32 H32B 108.1
C31 C33 C24 111.0(3)
C31 C33 H33A 109.4
C24 C33 H33A 109.4
C31 C33 H33B 109.4
C24 C33 H33B 109.4
H33A C33 H33B 108.0
C16 C34 P1 110.2(2)
C16 C34 H34A 109.6
P1 C34 H34A 109.6
C16 C34 H34B 109.6
P1 C34 H34B 109.6
H34A C34 H34B 108.1
C2S C1S H1S1 109.5
C2S C1S H1S2 109.5
H1S1 C1S H1S2 109.5
C2S C1S H1S3 109.5
H1S1 C1S H1S3 109.5
H1S2 C1S H1S3 109.5
C1S C2S C3S 107.6(10)
C1S C2S H2S1 110.2
C3S C2S H2S1 110.2
C1S C2S H2S2 110.2
C3S C2S H2S2 110.2
H2S1 C2S H2S2 108.5
C2S C3S C4S 107.8(9)
C2S C3S H3S1 110.2
C4S C3S H3S1 110.2
C2S C3S H3S2 110.2
C4S C3S H3S2 110.2
H3S1 C3S H3S2 108.5
C5S C4S C3S 105.4(8)
C5S C4S H4S1 110.7
C3S C4S H4S1 110.7
C5S C4S H4S2 110.7
C3S C4S H4S2 110.7
H4S1 C4S H4S2 108.8
C4S C5S H5S1 109.5
C4S C5S H5S2 109.5
H5S1 C5S H5S2 109.5
C4S C5S H5S3 109.5
H5S1 C5S H5S3 109.5
H5S2 C5S H5S3 109.5

loop_
_geom_bond_atom_site_label_1
_geom_bond_atom_site_label_2
_geom_bond_distance
P1 C34 1.852(4)
P1 C13 1.876(3)
P1 C1 1.878(3)
P1 S1 1.9808(11)
N1 C2 1.406(4)
N1 C12 1.426(4)
N1 C5 1.497(4)
C1 C2 1.389(4)
C1 C24 1.573(4)
C2 C3 1.578(4)
C3 C4 1.550(4)
C3 C6 1.550(4)
C3 C8 1.574(4)
C4 C5 1.513(4)
C4 H4A 0.9900
C4 H4B 0.9900
C5 C11 1.523(4)
C5 C10 1.545(5)
C6 C7 1.526(4)
C6 H6A 0.9900
C6 H6B 0.9900
C7 H7A 0.9800
C7 H7B 0.9800
C7 H7C 0.9800
C8 C9 1.518(5)
C8 H8A 0.9900
C8 H8B 0.9900
C9 H9A 0.9800
C9 H9B 0.9800
C9 H9C 0.9800
C10 H10A 0.9800
C10 H10B 0.9800
C10 H10C 0.9800
C11 H11A 0.9800
C11 H11B 0.9800
C11 H11C 0.9800
C12 C17 1.348(4)
C12 C13 1.530(4)
C13 C14 1.512(4)
C13 C18 1.545(5)
C14 C15 1.319(5)
C14 H14A 0.9500
C15 C16 1.500(5)
C15 H15A 0.9900
C15 H15B 0.9900
C16 C17 1.520(4)
C16 C34 1.563(4)
C16 H16A 1.0000
C17 C21 1.505(4)
C18 C19 1.531(4)
C18 C20 1.539(4)
C18 H18A 1.0000
C19 H19A 0.9800
C19 H19B 0.9800
C19 H19C 0.9800
C20 H20A 0.9800
C20 H20B 0.9800
C20 H20C 0.9800
C21 C22 1.537(5)
C21 C23 1.537(5)
C21 H21A 1.0000
C22 H22A 0.9800
C22 H22B 0.9800
C22 H22C 0.9800
C23 H23A 0.9800
C23 H23B 0.9800
C23 H23C 0.9800
C24 C25 1.536(4)
C24 C33 1.551(4)
C24 C29 1.561(4)
C25 C26 1.528(4)
C25 H25A 0.9900
C25 H25B 0.9900
C26 C30 1.524(5)
C26 C27 1.524(5)
C26 H26A 1.0000
C27 C28 1.523(5)
C27 H27A 0.9900
C27 H27B 0.9900
C28 C32 1.521(5)
C28 C29 1.538(4)
C28 H28A 1.0000
C29 H29A 0.9900
C29 H29B 0.9900
C30 C31 1.528(5)
C30 H30A 0.9900
C30 H30B 0.9900
C31 C32 1.527(5)
C31 C33 1.535(4)
C31 H31A 1.0000
C32 H32A 0.9900
C32 H32B 0.9900
C33 H33A 0.9900
C33 H33B 0.9900
C34 H34A 0.9900
C34 H34B 0.9900
C1S C2S 1.483(18)
C1S H1S1 0.9800
C1S H1S2 0.9800
C1S H1S3 0.9800
C2S C3S 1.507(13)
C2S H2S1 0.9900
C2S H2S2 0.9900
C3S C4S 1.557(9)
C3S H3S1 0.9900
C3S H3S2 0.9900
C4S C5S 1.555(9)
C4S H4S1 0.9900
C4S H4S2 0.9900
C5S H5S1 0.9800
C5S H5S2 0.9800
C5S H5S3 0.9800
